data_1502625
loop_
_publ_author_name
'Struthers, Harriet'
'Viertl, David'
'Kosinski, Marek'
'Spingler, Bernhard'
'Buchegger, Franz'
'Schibli, Roger'

_publ_section_title
;
 Charge dependent substrate activity of C3' and N3 functionalized,
 organometallic technetium and rhenium-labeled thymidine derivatives
 toward human thymidine kinase 1.
;
_journal_issue 4
_journal_name_full 'Bioconjugate chemistry'
_journal_page_first 622
_journal_page_last 634
_journal_paper_doi 10.1021/bc900380n
_journal_volume 21
_journal_year 2010
_chemical_formula_sum 'C23.6 H23 Br0.2 F2.4 N7 O8.6 Re'
_chemical_formula_weight 790.07
_chemical_name_systematic
; 
 ? 
;
_space_group_IT_number 19
_symmetry_cell_setting orthorhombic
_symmetry_space_group_name_Hall 'P 2ac 2ab'
_symmetry_space_group_name_H-M 'P 21 21 21'
_atom_sites_solution_hydrogens geom
_atom_sites_solution_primary direct
_atom_sites_solution_secondary difmap
_audit_creation_method SHELXL-97
_cell_angle_alpha 90.00
_cell_angle_beta 90.00
_cell_angle_gamma 90.00
_cell_formula_units_Z 4
_cell_length_a 8.00672(11)
_cell_length_b 15.3030(3)
_cell_length_c 23.6473(4)
_cell_measurement_reflns_used 8410
_cell_measurement_temperature 183(2)
_cell_measurement_theta_max 32.6521
_cell_measurement_theta_min 2.6568
_cell_volume 2897.43(8)
_computing_cell_refinement 'CrysAlis RED (Oxford, 2007)'
_computing_data_collection 'CrysAlis RED (Oxford, 2007)'
_computing_data_reduction 'CrysAlis RED (Oxford, 2007)'
_computing_molecular_graphics 'ORTEP-3 (Farrugia, 1997)'
_computing_publication_material 'SHELXL-97 (Sheldrick, 2008)'
_computing_structure_refinement 'SHELXL-97 (Sheldrick, 2008)'
_computing_structure_solution 'SIR-97 (Altomare, 1999)'
_diffrn_ambient_temperature 183(2)
_diffrn_detector_area_resol_mean 10.4498
_diffrn_measured_fraction_theta_full 0.999
_diffrn_measured_fraction_theta_max 0.999
_diffrn_measurement_device_type 'Oxford Xcalibur Ruby CCD'
_diffrn_measurement_method '\o oscillation scan'
_diffrn_radiation_monochromator graphite
_diffrn_radiation_source 'Enhance (Mo) X-ray Source'
_diffrn_radiation_type MoK\a
_diffrn_radiation_wavelength 0.7107
_diffrn_reflns_av_R_equivalents 0.0368
_diffrn_reflns_av_sigmaI/netI 0.0874
_diffrn_reflns_limit_h_max 8
_diffrn_reflns_limit_h_min -11
_diffrn_reflns_limit_k_max 21
_diffrn_reflns_limit_k_min -11
_diffrn_reflns_limit_l_max 33
_diffrn_reflns_limit_l_min -33
_diffrn_reflns_number 18346
_diffrn_reflns_theta_full 30.51
_diffrn_reflns_theta_max 30.51
_diffrn_reflns_theta_min 2.66
_exptl_absorpt_coefficient_mu 4.546
_exptl_absorpt_correction_T_max 0.8391
_exptl_absorpt_correction_T_min 0.6814
_exptl_absorpt_correction_type multi-scan
_exptl_absorpt_process_details
;
CrysAlisPro, Oxford Diffraction Ltd.,
Version 1.171.33.41 (release 06-05-2009 CrysAlis171 .NET)
(compiled May  6 2009,17:20:42)
Empirical absorption correction using spherical harmonics,
 implemented in SCALE3 ABSPACK scaling algorithm.
;
_exptl_crystal_colour colourless
_exptl_crystal_density_diffrn 1.811
_exptl_crystal_density_method 'not measured'
_exptl_crystal_description plate
_exptl_crystal_F_000 1544
_exptl_crystal_size_max 0.18
_exptl_crystal_size_mid 0.10
_exptl_crystal_size_min 0.04
_refine_diff_density_max 1.702
_refine_diff_density_min -0.999
_refine_diff_density_rms 0.112
_refine_ls_abs_structure_details 'Flack H D (1983), Acta Cryst. A39, 876-881'
_refine_ls_abs_structure_Flack -0.009(5)
_refine_ls_extinction_method none
_refine_ls_goodness_of_fit_ref 0.877
_refine_ls_hydrogen_treatment constr
_refine_ls_matrix_type full
_refine_ls_number_parameters 387
_refine_ls_number_reflns 8851
_refine_ls_number_restraints 0
_refine_ls_restrained_S_all 0.877
_refine_ls_R_factor_all 0.0522
_refine_ls_R_factor_gt 0.0360
_refine_ls_shift/su_max 0.004
_refine_ls_shift/su_mean 0.000
_refine_ls_structure_factor_coef Fsqd
_refine_ls_weighting_details 'calc w=1/[\s^2^(Fo^2^)+(0.0167P)^2^+0.0000P] where P=(Fo^2^+2Fc^2^)/3'
_refine_ls_weighting_scheme calc
_refine_ls_wR_factor_gt 0.0504
_refine_ls_wR_factor_ref 0.0523
_reflns_number_gt 6867
_reflns_number_total 8851
_reflns_threshold_expression >2sigma(I)
_cod_data_source_file bc900380n_si_002.cif
_cod_data_source_block hs100609
_cod_original_sg_symbol_H-M P212121
_cod_original_formula_sum 'C23.60 H23 Br0.20 F2.40 N7 O8.60 Re'
_cod_database_code 1502625

loop_
_symmetry_equiv_pos_as_xyz
'x, y, z'
'-x+1/2, -y, z+1/2'
'x+1/2, -y+1/2, -z'
'-x, y+1/2, -z+1/2'

loop_
_atom_site_label
_atom_site_type_symbol
_atom_site_fract_x
_atom_site_fract_y
_atom_site_fract_z
_atom_site_U_iso_or_equiv
_atom_site_adp_type
_atom_site_occupancy
_atom_site_symmetry_multiplicity
_atom_site_calc_flag
_atom_site_refinement_flags
_atom_site_disorder_assembly
_atom_site_disorder_group
Re1 Re 0.544908(18) 0.079029(11) 0.601327(7) 0.02331(4) Uani 1 1 d . . .
C4 C 0.5066(5) 0.2701(3) 0.63142(19) 0.0276(11) Uani 1 1 d . . .
C5 C 0.5244(6) 0.3303(3) 0.67344(17) 0.0314(11) Uani 1 1 d . . .
H5A H 0.4823 0.3883 0.6741 0.038 Uiso 1 1 calc R . .
C6 C 0.4281(6) 0.2685(3) 0.57402(18) 0.0326(11) Uani 1 1 d . . .
H6A H 0.5068 0.2928 0.5458 0.039 Uiso 1 1 calc R . .
H6B H 0.3262 0.3051 0.5740 0.039 Uiso 1 1 calc R . .
C7 C 0.2069(5) 0.1506(3) 0.5706(2) 0.0321(12) Uani 1 1 d . . .
H7B H 0.1313 0.2000 0.5619 0.039 Uiso 1 1 calc R . .
H7A H 0.1751 0.1007 0.5462 0.039 Uiso 1 1 calc R . .
C8 C 0.1880(5) 0.1256(3) 0.6310(2) 0.0274(11) Uani 1 1 d . . .
C9 C 0.0447(6) 0.1372(3) 0.66168(19) 0.0374(11) Uani 1 1 d . . .
H9A H -0.0505 0.1630 0.6444 0.045 Uiso 1 1 calc R . .
C10 C 0.0378(6) 0.1116(3) 0.7175(2) 0.0398(12) Uani 1 1 d . . .
H10A H -0.0618 0.1189 0.7388 0.048 Uiso 1 1 calc R . .
C11 C 0.1774(5) 0.0756(4) 0.74168(18) 0.0349(10) Uani 1 1 d . . .
H11A H 0.1777 0.0597 0.7805 0.042 Uiso 1 1 calc R . .
C12 C 0.3157(5) 0.0629(3) 0.70902(18) 0.0274(10) Uani 1 1 d . . .
H12A H 0.4114 0.0369 0.7258 0.033 Uiso 1 1 calc R . .
C13 C 0.6499(5) 0.3187(3) 0.77137(18) 0.0268(10) Uani 1 1 d . . .
H13 H 0.6411 0.3838 0.7741 0.032 Uiso 1 1 calc R . .
C14 C 0.8230(5) 0.2880(3) 0.79134(18) 0.0266(10) Uani 1 1 d . . .
H14 H 0.8938 0.2749 0.7576 0.032 Uiso 1 1 calc R . .
C15 C 0.9111(5) 0.3535(3) 0.8278(2) 0.0379(12) Uani 1 1 d . . .
H15A H 1.0114 0.3266 0.8450 0.046 Uiso 1 1 calc R . .
H15B H 0.9473 0.4039 0.8046 0.046 Uiso 1 1 calc R . .
C16 C 0.5326(5) 0.2757(3) 0.81301(16) 0.0294(10) Uani 1 1 d . . .
H16A H 0.4214 0.2652 0.7961 0.035 Uiso 1 1 calc R . .
H16B H 0.5197 0.3112 0.8477 0.035 Uiso 1 1 calc R . .
C17 C 0.6233(5) 0.1898(3) 0.82528(18) 0.0273(11) Uani 1 1 d . . .
H17A H 0.5949 0.1461 0.7953 0.033 Uiso 1 1 calc R . .
C18 C 0.4938(5) 0.0757(4) 0.88276(17) 0.0292(10) Uani 1 1 d . . .
C19 C 0.4935(4) 0.0903(3) 0.98718(18) 0.0300(11) Uani 1 1 d . . .
C20 C 0.5926(5) 0.1679(3) 0.98127(19) 0.0295(11) Uani 1 1 d . . .
C21 C 0.6448(7) 0.2153(4) 1.03403(19) 0.0504(15) Uani 1 1 d . . .
H21C H 0.6980 0.2707 1.0238 0.076 Uiso 1 1 calc R . .
H21B H 0.7242 0.1792 1.0552 0.076 Uiso 1 1 calc R . .
H21A H 0.5464 0.2268 1.0575 0.076 Uiso 1 1 calc R . .
C22 C 0.6302(6) 0.1954(3) 0.9298(2) 0.0321(11) Uani 1 1 d . . .
H22A H 0.6928 0.2478 0.9263 0.039 Uiso 1 1 calc R . .
C31 C 0.7329(5) 0.0907(3) 0.55184(18) 0.0308(11) Uani 1 1 d . . .
C32 C 0.4797(5) -0.0207(3) 0.5565(2) 0.0351(12) Uani 1 1 d . . .
C33 C 0.6647(5) 0.0016(3) 0.6492(2) 0.0289(11) Uani 1 1 d . . .
N1 N 0.6143(4) 0.2899(2) 0.71371(14) 0.0239(8) Uani 1 1 d . . .
N2 N 0.6528(4) 0.2074(2) 0.69911(15) 0.0232(8) Uani 1 1 d . . .
N3 N 0.5875(4) 0.1967(2) 0.64856(13) 0.0204(8) Uani 1 1 d . . .
N4 N 0.3840(4) 0.1766(2) 0.55837(15) 0.0288(9) Uani 1 1 d . . .
H4 H 0.4009 0.1707 0.5197 0.035 Uiso 1 1 calc R . .
N5 N 0.3227(4) 0.0855(3) 0.65450(14) 0.0250(8) Uani 1 1 d . . .
N6 N 0.5844(4) 0.1530(2) 0.88112(14) 0.0288(9) Uani 1 1 d . . .
N7 N 0.4503(5) 0.0501(2) 0.93678(14) 0.0313(8) Uani 1 1 d . . .
H7 H 0.3880 0.0030 0.9395 0.038 Uiso 1 1 calc R . .
O4 O 0.7972(3) 0.2091(2) 0.82275(13) 0.0302(7) Uani 1 1 d . . .
O5 O 0.8018(4) 0.3821(2) 0.87069(14) 0.0469(10) Uani 1 1 d . . .
H5 H 0.8573 0.4043 0.8972 0.070 Uiso 1 1 calc R . .
O6 O 0.4549(5) 0.03466(19) 0.84052(12) 0.0361(8) Uani 1 1 d . . .
O7 O 0.4431(4) 0.05907(19) 1.03183(12) 0.0409(8) Uani 1 1 d . . .
O31 O 0.8449(4) 0.0985(2) 0.52185(14) 0.0474(10) Uani 1 1 d . . .
O32 O 0.4509(4) -0.0811(2) 0.52948(14) 0.0541(8) Uani 1 1 d . . .
O33 O 0.7314(4) -0.0456(2) 0.68005(17) 0.0528(11) Uani 1 1 d . . .
C41 C 0.9115(8) 0.3910(4) 0.5760(3) 0.0310(15) Uiso 0.80 1 d P A 1
C42 C 0.9978(10) 0.4399(6) 0.6248(4) 0.073(3) Uiso 0.80 1 d P A 1
O41 O 0.7710(5) 0.4096(3) 0.56035(17) 0.0421(10) Uiso 0.80 1 d P A 1
O42 O 1.0007(5) 0.3286(3) 0.55714(19) 0.0535(13) Uiso 0.80 1 d P A 1
F41 F 1.1539(5) 0.4392(5) 0.6241(3) 0.175(4) Uani 0.80 1 d P A 1
F42 F 0.9436(8) 0.4081(3) 0.67442(16) 0.1077(17) Uani 0.80 1 d P A 1
F43 F 0.9510(7) 0.5244(3) 0.62308(18) 0.0918(15) Uani 0.80 1 d P A 1
Br41 Br 0.8460(5) 0.3615(3) 0.57242(16) 0.0453(9) Uiso 0.16 1 d P B 2
Br42 Br 0.9218(13) 0.4175(10) 0.6037(7) 0.041(3) Uiso 0.04 1 d P C 3

loop_
_atom_site_aniso_label
_atom_site_aniso_U_11
_atom_site_aniso_U_22
_atom_site_aniso_U_33
_atom_site_aniso_U_23
_atom_site_aniso_U_13
_atom_site_aniso_U_12
Re1 0.02121(6) 0.02475(8) 0.02397(7) -0.00400(9) 0.00309(8) 0.00054(8)
C4 0.029(3) 0.026(3) 0.028(2) 0.006(2) -0.0034(18) 0.0009(19)
C5 0.048(3) 0.021(2) 0.025(2) 0.0053(19) -0.004(2) 0.007(2)
C6 0.047(3) 0.023(3) 0.029(2) 0.001(2) -0.005(2) 0.007(2)
C7 0.027(2) 0.040(3) 0.029(3) -0.004(2) -0.005(2) 0.004(2)
C8 0.020(2) 0.031(3) 0.031(3) -0.009(2) -0.0026(19) -0.004(2)
C9 0.024(2) 0.046(3) 0.041(3) -0.005(2) 0.007(3) 0.003(3)
C10 0.027(2) 0.045(3) 0.047(3) -0.008(2) 0.010(3) -0.001(2)
C11 0.036(2) 0.037(3) 0.032(2) 0.000(3) 0.0099(19) -0.008(3)
C12 0.031(2) 0.020(3) 0.032(3) 0.003(2) 0.0037(18) -0.0016(19)
C13 0.034(2) 0.024(3) 0.023(2) -0.006(2) -0.0053(19) -0.003(2)
C14 0.030(2) 0.028(3) 0.021(2) 0.001(2) 0.0027(19) -0.009(2)
C15 0.033(3) 0.045(3) 0.036(3) 0.004(2) -0.010(2) -0.011(2)
C16 0.028(2) 0.038(3) 0.023(2) -0.0035(19) 0.000(2) 0.002(2)
C17 0.033(2) 0.032(3) 0.018(2) -0.001(2) 0.0004(19) -0.006(2)
C18 0.034(2) 0.026(2) 0.028(2) 0.002(2) 0.0065(16) 0.006(2)
C19 0.033(2) 0.030(3) 0.027(2) 0.002(2) 0.0087(16) 0.006(2)
C20 0.030(2) 0.038(3) 0.020(2) -0.004(2) 0.0000(18) -0.002(2)
C21 0.067(3) 0.063(4) 0.022(3) -0.005(3) 0.002(3) -0.013(3)
C22 0.037(2) 0.030(3) 0.029(3) -0.004(2) -0.002(2) -0.006(2)
C31 0.031(2) 0.030(3) 0.031(2) -0.002(2) -0.0009(19) 0.001(2)
C32 0.030(3) 0.041(3) 0.035(3) -0.005(2) 0.008(2) 0.003(2)
C33 0.024(2) 0.027(3) 0.036(3) -0.008(2) 0.003(2) 0.002(2)
N1 0.0308(18) 0.019(2) 0.022(2) -0.0002(16) -0.0073(15) 0.0014(15)
N2 0.0215(17) 0.021(2) 0.027(2) -0.0019(17) -0.0027(15) 0.0023(15)
N3 0.0216(18) 0.026(2) 0.0136(17) 0.0024(15) 0.0005(13) 0.0022(14)
N4 0.0320(19) 0.037(3) 0.018(2) -0.0042(17) -0.0013(16) 0.0044(18)
N5 0.0242(16) 0.026(2) 0.0242(18) -0.0054(19) 0.0020(14) 0.0055(19)
N6 0.038(2) 0.027(2) 0.0212(19) -0.0053(15) 0.0034(15) -0.0099(17)
N7 0.0420(19) 0.023(2) 0.029(2) 0.0061(15) 0.006(2) -0.0057(19)
O4 0.0313(16) 0.032(2) 0.0278(18) 0.0031(15) 0.0018(14) 0.0012(14)
O5 0.049(2) 0.051(3) 0.041(2) -0.0213(18) -0.0095(17) -0.0034(18)
O6 0.0489(17) 0.0298(19) 0.0296(18) -0.0066(14) -0.0023(19) -0.0062(18)
O7 0.0550(18) 0.043(2) 0.0249(15) 0.0029(14) 0.0137(17) 0.0025(19)
O31 0.0374(17) 0.060(3) 0.045(2) 0.0038(19) 0.0184(16) 0.0001(18)
O32 0.0592(19) 0.043(2) 0.061(2) -0.024(2) 0.005(2) -0.004(3)
O33 0.048(2) 0.039(2) 0.071(3) 0.017(2) -0.009(2) 0.0115(17)
F41 0.040(2) 0.255(8) 0.231(8) -0.181(7) -0.026(3) 0.012(4)
F42 0.198(5) 0.091(4) 0.033(2) -0.004(3) -0.020(3) -0.017(4)
F43 0.124(3) 0.064(3) 0.088(4) -0.039(3) 0.023(3) -0.022(3)

loop_
_atom_type_symbol
_atom_type_description
_atom_type_scat_dispersion_real
_atom_type_scat_dispersion_imag
_atom_type_scat_source
C C 0.0033 0.0016 'International Tables Vol C Tables 4.2.6.8 and 6.1.1.4'
H H 0.0000 0.0000 'International Tables Vol C Tables 4.2.6.8 and 6.1.1.4'
N N 0.0061 0.0033 'International Tables Vol C Tables 4.2.6.8 and 6.1.1.4'
O O 0.0106 0.0060 'International Tables Vol C Tables 4.2.6.8 and 6.1.1.4'
Re Re -1.0185 7.2310 'International Tables Vol C Tables 4.2.6.8 and 6.1.1.4'
F F 0.0171 0.0103 'International Tables Vol C Tables 4.2.6.8 and 6.1.1.4'
Br Br -0.2901 2.4595 'International Tables Vol C Tables 4.2.6.8 and 6.1.1.4'

loop_
_geom_angle_atom_site_label_1
_geom_angle_atom_site_label_2
_geom_angle_atom_site_label_3
_geom_angle
C33 Re1 C31 91.46(18)
C33 Re1 C32 88.3(2)
C31 Re1 C32 87.17(19)
C33 Re1 N3 97.63(16)
C31 Re1 N3 96.61(16)
C32 Re1 N3 172.83(16)
C33 Re1 N5 95.53(16)
C31 Re1 N5 171.65(19)
C32 Re1 N5 97.58(16)
N3 Re1 N5 77.97(13)
C33 Re1 N4 170.51(16)
C31 Re1 N4 96.56(16)
C32 Re1 N4 97.09(17)
N3 Re1 N4 76.46(13)
N5 Re1 N4 76.10(13)
N3 C4 C5 106.9(4)
N3 C4 C6 117.2(4)
C5 C4 C6 135.8(4)
N1 C5 C4 105.2(4)
N1 C5 H5A 127.4
C4 C5 H5A 127.4
C4 C6 N4 109.8(4)
C4 C6 H6A 109.7
N4 C6 H6A 109.7
C4 C6 H6B 109.7
N4 C6 H6B 109.7
H6A C6 H6B 108.2
C8 C7 N4 110.4(4)
C8 C7 H7B 109.6
N4 C7 H7B 109.6
C8 C7 H7A 109.6
N4 C7 H7A 109.6
H7B C7 H7A 108.1
N5 C8 C9 120.4(4)
N5 C8 C7 115.4(4)
C9 C8 C7 124.1(4)
C8 C9 C10 120.3(5)
C8 C9 H9A 119.9
C10 C9 H9A 119.9
C11 C10 C9 118.8(5)
C11 C10 H10A 120.6
C9 C10 H10A 120.6
C12 C11 C10 118.8(4)
C12 C11 H11A 120.6
C10 C11 H11A 120.6
N5 C12 C11 122.9(4)
N5 C12 H12A 118.5
C11 C12 H12A 118.5
N1 C13 C16 110.8(3)
N1 C13 C14 111.7(4)
C16 C13 C14 103.1(4)
N1 C13 H13 110.3
C16 C13 H13 110.3
C14 C13 H13 110.3
O4 C14 C15 109.5(4)
O4 C14 C13 106.7(3)
C15 C14 C13 113.4(4)
O4 C14 H14 109.1
C15 C14 H14 109.1
C13 C14 H14 109.1
O5 C15 C14 109.3(3)
O5 C15 H15A 109.8
C14 C15 H15A 109.8
O5 C15 H15B 109.8
C14 C15 H15B 109.8
H15A C15 H15B 108.3
C13 C16 C17 101.7(3)
C13 C16 H16A 111.4
C17 C16 H16A 111.4
C13 C16 H16B 111.4
C17 C16 H16B 111.4
H16A C16 H16B 109.3
O4 C17 N6 108.9(3)
O4 C17 C16 106.1(3)
N6 C17 C16 113.5(3)
O4 C17 H17A 109.4
N6 C17 H17A 109.4
C16 C17 H17A 109.4
O6 C18 N7 123.2(5)
O6 C18 N6 123.3(4)
N7 C18 N6 113.5(4)
O7 C19 N7 119.0(4)
O7 C19 C20 126.0(4)
N7 C19 C20 114.9(4)
C22 C20 C19 118.6(4)
C22 C20 C21 123.2(4)
C19 C20 C21 118.2(4)
C20 C21 H21C 109.5
C20 C21 H21B 109.5
H21C C21 H21B 109.5
C20 C21 H21A 109.5
H21C C21 H21A 109.5
H21B C21 H21A 109.5
C20 C22 N6 124.2(4)
C20 C22 H22A 117.9
N6 C22 H22A 117.9
O31 C31 Re1 179.2(5)
O32 C32 Re1 175.9(4)
O33 C33 Re1 176.8(4)
C5 N1 N2 111.9(3)
C5 N1 C13 128.8(4)
N2 N1 C13 118.6(3)
N3 N2 N1 105.0(3)
N2 N3 C4 111.0(4)
N2 N3 Re1 129.8(3)
C4 N3 Re1 117.6(3)
C6 N4 C7 115.1(4)
C6 N4 Re1 112.5(3)
C7 N4 Re1 106.4(3)
C6 N4 H4 107.5
C7 N4 H4 107.5
Re1 N4 H4 107.5
C12 N5 C8 118.6(3)
C12 N5 Re1 125.4(3)
C8 N5 Re1 115.6(3)
C22 N6 C18 121.3(4)
C22 N6 C17 121.1(4)
C18 N6 C17 117.6(3)
C18 N7 C19 127.4(4)
C18 N7 H7 116.3
C19 N7 H7 116.3
C17 O4 C14 109.7(3)
C15 O5 H5 109.5
O41 C41 O42 126.0(7)
O41 C41 C42 121.9(6)
O42 C41 C42 112.0(5)
F41 C42 F42 109.4(8)
F41 C42 F43 106.6(8)
F42 C42 F43 106.6(7)
F41 C42 C41 115.8(7)
F42 C42 C41 109.5(7)
F43 C42 C41 108.6(7)

loop_
_geom_bond_atom_site_label_1
_geom_bond_atom_site_label_2
_geom_bond_distance
Re1 C33 1.900(5)
Re1 C31 1.915(4)
Re1 C32 1.929(5)
Re1 N3 2.146(3)
Re1 N5 2.181(3)
Re1 N4 2.218(4)
C4 N3 1.359(5)
C4 C5 1.362(6)
C4 C6 1.496(5)
C5 N1 1.344(5)
C5 H5A 0.9500
C6 N4 1.496(5)
C6 H6A 0.9900
C6 H6B 0.9900
C7 C8 1.486(6)
C7 N4 1.501(5)
C7 H7B 0.9900
C7 H7A 0.9900
C8 N5 1.360(5)
C8 C9 1.369(6)
C9 C10 1.377(6)
C9 H9A 0.9500
C10 C11 1.372(6)
C10 H10A 0.9500
C11 C12 1.364(5)
C11 H11A 0.9500
C12 N5 1.336(5)
C12 H12A 0.9500
C13 N1 1.461(5)
C13 C16 1.512(6)
C13 C14 1.538(6)
C13 H13 1.0000
C14 O4 1.433(5)
C14 C15 1.499(6)
C14 H14 1.0000
C15 O5 1.408(5)
C15 H15A 0.9900
C15 H15B 0.9900
C16 C17 1.530(6)
C16 H16A 0.9900
C16 H16B 0.9900
C17 O4 1.424(5)
C17 N6 1.469(5)
C17 H17A 1.0000
C18 O6 1.220(5)
C18 N7 1.380(5)
C18 N6 1.388(6)
C19 O7 1.227(5)
C19 N7 1.385(5)
C19 C20 1.435(6)
C20 C22 1.322(6)
C20 C21 1.502(6)
C21 H21C 0.9800
C21 H21B 0.9800
C21 H21A 0.9800
C22 N6 1.371(5)
C22 H22A 0.9500
C31 O31 1.149(5)
C32 O32 1.147(5)
C33 O33 1.156(5)
N1 N2 1.344(4)
N2 N3 1.315(4)
N4 H4 0.9300
N7 H7 0.8800
O5 H5 0.8400
C41 O41 1.217(7)
C41 O42 1.274(7)
C41 C42 1.540(10)
C42 F41 1.250(8)
C42 F42 1.342(9)
C42 F43 1.347(9)

loop_
_geom_hbond_atom_site_label_D
_geom_hbond_atom_site_label_H
_geom_hbond_atom_site_label_A
_geom_hbond_distance_DH
_geom_hbond_distance_HA
_geom_hbond_distance_DA
_geom_hbond_angle_DHA
_geom_hbond_site_symmetry_A
N4 H4 O42 0.93 1.98 2.888(6) 163.5 3_456
N7 H7 O41 0.88 1.91 2.788(6) 171.8 4_646
O5 H5 O7 0.84 1.90 2.721(4) 166.1 3_557

loop_
_geom_torsion_atom_site_label_1
_geom_torsion_atom_site_label_2
_geom_torsion_atom_site_label_3
_geom_torsion_atom_site_label_4
_geom_torsion
N3 C4 C5 N1 -0.2(5)
C6 C4 C5 N1 -177.9(5)
N3 C4 C6 N4 26.9(5)
C5 C4 C6 N4 -155.6(5)
N4 C7 C8 N5 -34.1(6)
N4 C7 C8 C9 148.9(4)
N5 C8 C9 C10 2.8(7)
C7 C8 C9 C10 179.6(4)
C8 C9 C10 C11 0.8(7)
C9 C10 C11 C12 -2.7(7)
C10 C11 C12 N5 1.2(7)
N1 C13 C14 O4 -96.1(4)
C16 C13 C14 O4 22.9(4)
N1 C13 C14 C15 143.4(4)
C16 C13 C14 C15 -97.6(4)
O4 C14 C15 O5 -69.6(5)
C13 C14 C15 O5 49.4(5)
N1 C13 C16 C17 86.1(4)
C14 C13 C16 C17 -33.6(4)
C13 C16 C17 O4 33.9(4)
C13 C16 C17 N6 153.5(3)
O7 C19 C20 C22 -176.8(4)
N7 C19 C20 C22 1.7(6)
O7 C19 C20 C21 1.6(7)
N7 C19 C20 C21 -179.9(4)
C19 C20 C22 N6 -2.0(7)
C21 C20 C22 N6 179.7(4)
C33 Re1 C31 O31 -165(100)
C32 Re1 C31 O31 107(34)
N3 Re1 C31 O31 -67(34)
N5 Re1 C31 O31 -18(34)
N4 Re1 C31 O31 10(34)
C33 Re1 C32 O32 -56(6)
C31 Re1 C32 O32 35(6)
N3 Re1 C32 O32 157(5)
N5 Re1 C32 O32 -151(6)
N4 Re1 C32 O32 132(6)
C31 Re1 C33 O33 177(100)
C32 Re1 C33 O33 -96(8)
N3 Re1 C33 O33 80(8)
N5 Re1 C33 O33 1(8)
N4 Re1 C33 O33 29(8)
C4 C5 N1 N2 -0.3(5)
C4 C5 N1 C13 -170.2(4)
C16 C13 N1 C5 98.4(5)
C14 C13 N1 C5 -147.2(4)
C16 C13 N1 N2 -70.9(4)
C14 C13 N1 N2 43.5(5)
C5 N1 N2 N3 0.8(4)
C13 N1 N2 N3 171.8(3)
N1 N2 N3 C4 -0.9(4)
N1 N2 N3 Re1 -165.8(2)
C5 C4 N3 N2 0.8(5)
C6 C4 N3 N2 178.9(3)
C5 C4 N3 Re1 167.7(3)
C6 C4 N3 Re1 -14.2(4)
C33 Re1 N3 N2 -9.6(3)
C31 Re1 N3 N2 -101.9(3)
C32 Re1 N3 N2 136.6(13)
N5 Re1 N3 N2 84.5(3)
N4 Re1 N3 N2 162.9(3)
C33 Re1 N3 C4 -173.6(3)
C31 Re1 N3 C4 94.1(3)
C32 Re1 N3 C4 -27.4(15)
N5 Re1 N3 C4 -79.5(3)
N4 Re1 N3 C4 -1.1(3)
C4 C6 N4 C7 95.6(4)
C4 C6 N4 Re1 -26.5(4)
C8 C7 N4 C6 -81.9(5)
C8 C7 N4 Re1 43.4(4)
C33 Re1 N4 C6 67.8(11)
C31 Re1 N4 C6 -79.6(3)
C32 Re1 N4 C6 -167.6(3)
N3 Re1 N4 C6 15.6(3)
N5 Re1 N4 C6 96.3(3)
C33 Re1 N4 C7 -59.1(11)
C31 Re1 N4 C7 153.5(3)
C32 Re1 N4 C7 65.5(3)
N3 Re1 N4 C7 -111.3(3)
N5 Re1 N4 C7 -30.5(3)
C11 C12 N5 C8 2.4(7)
C11 C12 N5 Re1 174.0(3)
C9 C8 N5 C12 -4.3(7)
C7 C8 N5 C12 178.6(4)
C9 C8 N5 Re1 -176.7(3)
C7 C8 N5 Re1 6.2(5)
C33 Re1 N5 C12 18.1(4)
C31 Re1 N5 C12 -128.6(10)
C32 Re1 N5 C12 107.1(4)
N3 Re1 N5 C12 -78.6(4)
N4 Re1 N5 C12 -157.4(4)
C33 Re1 N5 C8 -170.1(3)
C31 Re1 N5 C8 43.2(12)
C32 Re1 N5 C8 -81.1(4)
N3 Re1 N5 C8 93.2(3)
N4 Re1 N5 C8 14.4(3)
C20 C22 N6 C18 -0.5(7)
C20 C22 N6 C17 176.9(4)
O6 C18 N6 C22 -177.8(4)
N7 C18 N6 C22 2.9(6)
O6 C18 N6 C17 4.8(6)
N7 C18 N6 C17 -174.5(4)
O4 C17 N6 C22 52.6(5)
C16 C17 N6 C22 -65.4(5)
O4 C17 N6 C18 -130.0(4)
C16 C17 N6 C18 112.0(4)
O6 C18 N7 C19 177.4(4)
N6 C18 N7 C19 -3.2(6)
O7 C19 N7 C18 179.6(4)
C20 C19 N7 C18 1.0(6)
N6 C17 O4 C14 -142.9(3)
C16 C17 O4 C14 -20.3(4)
C15 C14 O4 C17 121.4(4)
C13 C14 O4 C17 -1.6(4)
O41 C41 C42 F41 -154.9(9)
O42 C41 C42 F41 28.3(10)
O41 C41 C42 F42 80.9(9)
O42 C41 C42 F42 -95.8(7)
O41 C41 C42 F43 -35.1(9)
O42 C41 C42 F43 148.2(6)
